data_4084541
loop_
_publ_author_name
'Sonnenberg, Jessica F.'
'Lough, Alan J.'
'Morris, Robert H.'

_publ_section_title
;
 Synthesis of Iron P-N-P&#x2032; and P-NH-P&#x2032; Asymmetric
 Hydrogenation Catalysts
;
_journal_issue 22
_journal_name_full Organometallics
_journal_page_first 6452
_journal_paper_doi 10.1021/om5008083
_journal_volume 33
_journal_year 2014
_chemical_absolute_configuration ad
_chemical_formula_moiety 'C46 H44 Fe N4 P2, 2(B F4), 0.5(H2 O)'
_chemical_formula_sum 'C46 H45 B2 F8 Fe N4 O0.5 P2'
_chemical_formula_weight 953.27
_chemical_name_systematic
; 
 ? 
;
_space_group_crystal_system monoclinic
_space_group_IT_number 4
_space_group_name_Hall 'P 2yb'
_space_group_name_H-M_alt 'P 1 21 1'
_symmetry_space_group_name_Hall 'P 2yb'
_symmetry_space_group_name_H-M 'P 1 21 1'
_atom_sites_solution_hydrogens mixed
_audit_creation_method SHELXL-2013
_cell_angle_alpha 90
_cell_angle_beta 103.524(1)
_cell_angle_gamma 90
_cell_formula_units_Z 2
_cell_length_a 11.8424(3)
_cell_length_b 10.3752(2)
_cell_length_c 19.0248(4)
_cell_measurement_reflns_used 9928
_cell_measurement_temperature 147(2)
_cell_measurement_theta_max 66.41
_cell_measurement_theta_min 2.39
_cell_volume 2272.71(9)
_computing_cell_refinement APEX2
_computing_data_collection 'APEX2 (Bruker, 2007)'
_computing_data_reduction 'SAINT (Bruker, 2007)'
_computing_molecular_graphics 'PLATON (Spek, 2009)'
_computing_publication_material 'SHELXTL (Sheldrick, 2008)'
_computing_structure_refinement 'SHELXL-2013 (Sheldrick, 2013)'
_computing_structure_solution 'SHELXS-97 (Sheldrick, 2008)'
_diffrn_ambient_temperature 147(2)
_diffrn_measured_fraction_theta_full 0.959
_diffrn_measured_fraction_theta_max 0.982
_diffrn_measurement_device_type 'Bruker Kappa APEX-DUO CCD'
_diffrn_measurement_method '\f and \w scans'
_diffrn_radiation_type CuK\a
_diffrn_radiation_wavelength 1.54178
_diffrn_reflns_av_R_equivalents 0.0368
_diffrn_reflns_av_unetI/netI 0.0589
_diffrn_reflns_Laue_measured_fraction_full 0.959
_diffrn_reflns_Laue_measured_fraction_max 0.982
_diffrn_reflns_limit_h_max 13
_diffrn_reflns_limit_h_min -13
_diffrn_reflns_limit_k_max 12
_diffrn_reflns_limit_k_min -12
_diffrn_reflns_limit_l_max 22
_diffrn_reflns_limit_l_min -21
_diffrn_reflns_number 28140
_diffrn_reflns_point_group_measured_fraction_full 0.914
_diffrn_reflns_point_group_measured_fraction_max 0.935
_diffrn_reflns_theta_full 67.679
_diffrn_reflns_theta_max 66.554
_diffrn_reflns_theta_min 3.839
_diffrn_source 'Bruker ImuS with multi-layer optics''
_exptl_absorpt_coefficient_mu 3.946
_exptl_absorpt_correction_T_max 0.7528
_exptl_absorpt_correction_T_min 0.6667
_exptl_absorpt_correction_type multi-scan
_exptl_absorpt_process_details 'SADABS (Sheldrick, 1996)'
_exptl_crystal_colour yellow
_exptl_crystal_density_diffrn 1.393
_exptl_crystal_description needle
_exptl_crystal_F_000 982
_exptl_crystal_size_max 0.100
_exptl_crystal_size_mid 0.050
_exptl_crystal_size_min 0.020
_refine_diff_density_max 0.764
_refine_diff_density_min -0.303
_refine_diff_density_rms 0.053
_refine_ls_abs_structure_details
; 
 Flack x determined using 2690 quotients [(I+)-(I-)]/[(I+)+(I-)] 
 (Parsons and Flack (2004), Acta Cryst. A60, s61). 
;
_refine_ls_abs_structure_Flack 0.034(3)
_refine_ls_extinction_method none
_refine_ls_goodness_of_fit_ref 1.001
_refine_ls_hydrogen_treatment constr
_refine_ls_matrix_type full
_refine_ls_number_parameters 580
_refine_ls_number_reflns 7510
_refine_ls_number_restraints 1
_refine_ls_restrained_S_all 1.001
_refine_ls_R_factor_all 0.0394
_refine_ls_R_factor_gt 0.0355
_refine_ls_shift/su_max 0.000
_refine_ls_shift/su_mean 0.000
_refine_ls_structure_factor_coef Fsqd
_refine_ls_weighting_details 'w=1/[\s^2^(Fo^2^)+(0.0485P)^2^] where P=(Fo^2^+2Fc^2^)/3'
_refine_ls_weighting_scheme calc
_refine_ls_wR_factor_gt 0.0878
_refine_ls_wR_factor_ref 0.0894
_reflns_Friedel_coverage 0.796
_reflns_Friedel_fraction_full 0.862
_reflns_Friedel_fraction_max 0.883
_reflns_number_gt 6820
_reflns_number_total 7510
_reflns_threshold_expression 'I > 2\s(I)'
_cod_data_source_file om5008083_si_002.cif
_cod_data_source_block 6e
_cod_depositor_comments 'Adding full bibliography for 4084538--4084543.cif.'
_cod_original_formula_sum 'C46 H45 B2 F8 Fe N4 O0.50 P2'
_cod_database_code 4084541
_shelx_space_group_comment
; 
The symmetry employed for this shelxl refinement is uniquely defined 
by the following loop, which should always be used as a source of 
symmetry information in preference to the above space-group names. 
They are only intended as comments. 
;
_shelx_estimated_absorpt_t_min 0.694
_shelx_estimated_absorpt_t_max 0.925
_shelxl_version_number 2013-3

loop_
_space_group_symop_operation_xyz
'x, y, z'
'-x, y+1/2, -z'

loop_
_atom_site_label
_atom_site_type_symbol
_atom_site_fract_x
_atom_site_fract_y
_atom_site_fract_z
_atom_site_U_iso_or_equiv
_atom_site_adp_type
_atom_site_occupancy
_atom_site_site_symmetry_order
_atom_site_calc_flag
_atom_site_refinement_flags_posn
_atom_site_refinement_flags_adp
_atom_site_refinement_flags_occupancy
Fe1 Fe 0.32914(5) 0.45443(6) 0.23880(3) 0.02309(15) Uani 1 1 d . . .
P1 P 0.50366(8) 0.36738(10) 0.29641(5) 0.0257(2) Uani 1 1 d . . .
P2 P 0.14990(8) 0.53480(9) 0.19346(5) 0.0231(2) Uani 1 1 d . . .
N1 N 0.2830(3) 0.4141(3) 0.32968(16) 0.0230(7) Uani 1 1 d . . .
N2 N 0.3911(3) 0.6168(3) 0.27405(18) 0.0301(7) Uani 1 1 d . . .
N3 N 0.2756(3) 0.2853(4) 0.20433(17) 0.0292(8) Uani 1 1 d . . .
N4 N 0.3745(3) 0.4818(4) 0.14917(18) 0.0416(9) Uani 1 1 d . . .
C1 C 0.4768(3) 0.3334(4) 0.3855(2) 0.0274(8) Uani 1 1 d . . .
H1A H 0.4534 0.2423 0.3883 0.033 Uiso 1 1 calc R U .
H1B H 0.5482 0.3488 0.4237 0.033 Uiso 1 1 calc R U .
C2 C 0.3793(3) 0.4233(4) 0.39612(18) 0.0253(8) Uani 1 1 d . . .
H2A H 0.4103 0.5132 0.3982 0.030 Uiso 1 1 calc R U .
C3 C 0.1857(3) 0.3637(4) 0.3351(2) 0.0243(8) Uani 1 1 d . . .
H3A H 0.1843 0.3303 0.3814 0.029 Uiso 1 1 calc R U .
C4 C 0.0773(3) 0.3511(4) 0.2797(2) 0.0248(8) Uani 1 1 d . . .
C5 C -0.0059(4) 0.2707(4) 0.2982(2) 0.0356(9) Uani 1 1 d . . .
H5A H 0.0127 0.2251 0.3427 0.043 Uiso 1 1 calc R U .
C6 C -0.1152(4) 0.2563(5) 0.2526(3) 0.0400(10) Uani 1 1 d . . .
H6A H -0.1699 0.1995 0.2655 0.048 Uiso 1 1 calc R U .
C7 C -0.1444(4) 0.3242(4) 0.1886(2) 0.0380(10) Uani 1 1 d . . .
H7A H -0.2196 0.3153 0.1577 0.046 Uiso 1 1 calc R U .
C8 C -0.0637(3) 0.4055(4) 0.1697(2) 0.0318(9) Uani 1 1 d . . .
H8A H -0.0845 0.4529 0.1259 0.038 Uiso 1 1 calc R U .
C9 C 0.0469(3) 0.4189(4) 0.2136(2) 0.0259(8) Uani 1 1 d . . .
C10 C 0.3502(3) 0.3963(4) 0.4694(2) 0.0280(8) Uani 1 1 d . . .
H10A H 0.3268 0.3048 0.4703 0.034 Uiso 1 1 calc R U .
H10B H 0.4220 0.4077 0.5079 0.034 Uiso 1 1 calc R U .
C11 C 0.2556(3) 0.4789(4) 0.48822(18) 0.0301(9) Uani 1 1 d . . .
C12 C 0.2561(4) 0.6126(4) 0.4826(2) 0.0354(9) Uani 1 1 d . . .
H12A H 0.3166 0.6541 0.4661 0.042 Uiso 1 1 calc R U .
C13 C 0.1697(4) 0.6856(5) 0.5006(2) 0.0461(12) Uani 1 1 d . . .
H13A H 0.1708 0.7767 0.4961 0.055 Uiso 1 1 calc R U .
C14 C 0.0819(5) 0.6273(6) 0.5252(3) 0.0545(14) Uani 1 1 d . . .
H14A H 0.0224 0.6780 0.5373 0.065 Uiso 1 1 calc R U .
C15 C 0.0804(4) 0.4948(6) 0.5322(2) 0.0528(14) Uani 1 1 d . . .
H15A H 0.0200 0.4543 0.5493 0.063 Uiso 1 1 calc R U .
C16 C 0.1673(4) 0.4209(5) 0.5143(2) 0.0387(10) Uani 1 1 d . . .
H16A H 0.1666 0.3300 0.5199 0.046 Uiso 1 1 calc R U .
C17 C 0.4354(4) 0.7084(5) 0.2997(3) 0.0501(13) Uani 1 1 d . . .
C18 C 0.4952(8) 0.8191(8) 0.3371(6) 0.124(4) Uani 1 1 d . . .
H18A H 0.4645 0.8382 0.3796 0.186 Uiso 1 1 calc R U .
H18B H 0.4831 0.8936 0.3046 0.186 Uiso 1 1 calc R U .
H18C H 0.5785 0.8005 0.3526 0.186 Uiso 1 1 calc R U .
C19 C 0.2490(4) 0.1825(5) 0.1864(2) 0.0355(10) Uani 1 1 d . . .
C20 C 0.2181(5) 0.0498(5) 0.1643(3) 0.0602(14) Uani 1 1 d . . .
H20A H 0.2884 0.0018 0.1620 0.090 Uiso 1 1 calc R U .
H20B H 0.1642 0.0496 0.1166 0.090 Uiso 1 1 calc R U .
H20C H 0.1810 0.0089 0.1996 0.090 Uiso 1 1 calc R U .
C21 C 0.3910(4) 0.4867(7) 0.0920(3) 0.0650(18) Uani 1 1 d . . .
C22 C 0.4105(6) 0.4900(11) 0.0187(3) 0.106(3) Uani 1 1 d . . .
H22A H 0.3676 0.4195 -0.0098 0.158 Uiso 1 1 calc R U .
H22B H 0.4936 0.4803 0.0211 0.158 Uiso 1 1 calc R U .
H22C H 0.3833 0.5726 -0.0041 0.158 Uiso 1 1 calc R U .
C31 C 0.6305(3) 0.4718(4) 0.3090(2) 0.0292(8) Uani 1 1 d . . .
C32 C 0.7054(4) 0.4924(5) 0.3748(3) 0.0518(13) Uani 1 1 d . . .
H32A H 0.6899 0.4543 0.4170 0.062 Uiso 1 1 calc R U .
C33 C 0.8035(5) 0.5681(6) 0.3806(3) 0.0620(16) Uani 1 1 d . . .
H33A H 0.8542 0.5824 0.4266 0.074 Uiso 1 1 calc R U .
C34 C 0.8278(4) 0.6231(5) 0.3195(3) 0.0469(12) Uani 1 1 d . . .
H34A H 0.8962 0.6732 0.3232 0.056 Uiso 1 1 calc R U .
C35 C 0.7529(4) 0.6049(5) 0.2537(3) 0.0425(11) Uani 1 1 d . . .
H35A H 0.7675 0.6449 0.2118 0.051 Uiso 1 1 calc R U .
C36 C 0.6557(4) 0.5282(5) 0.2483(2) 0.0387(10) Uani 1 1 d . . .
H36A H 0.6054 0.5138 0.2022 0.046 Uiso 1 1 calc R U .
C41 C 0.5585(3) 0.2165(4) 0.2671(2) 0.0306(9) Uani 1 1 d . . .
C42 C 0.5317(4) 0.1838(5) 0.1945(2) 0.0412(11) Uani 1 1 d . . .
H42A H 0.4823 0.2377 0.1602 0.049 Uiso 1 1 calc R U .
C43 C 0.5775(5) 0.0715(6) 0.1720(3) 0.0534(14) Uani 1 1 d . . .
H43A H 0.5584 0.0486 0.1222 0.064 Uiso 1 1 calc R U .
C44 C 0.6499(4) -0.0062(5) 0.2211(3) 0.0487(12) Uani 1 1 d . . .
H44A H 0.6808 -0.0827 0.2054 0.058 Uiso 1 1 calc R U .
C45 C 0.6777(4) 0.0274(5) 0.2934(3) 0.0419(10) Uani 1 1 d . . .
H45A H 0.7290 -0.0255 0.3274 0.050 Uiso 1 1 calc R U .
C46 C 0.6315(4) 0.1372(4) 0.3165(2) 0.0346(9) Uani 1 1 d . . .
H46A H 0.6496 0.1587 0.3665 0.041 Uiso 1 1 calc R U .
C51 C 0.0951(3) 0.6832(4) 0.2251(2) 0.0263(8) Uani 1 1 d . . .
C52 C 0.1443(4) 0.7348(4) 0.2927(2) 0.0294(9) Uani 1 1 d . . .
H52A H 0.2112 0.6956 0.3223 0.035 Uiso 1 1 calc R U .
C53 C 0.0967(4) 0.8427(4) 0.3173(3) 0.0390(10) Uani 1 1 d . . .
H53A H 0.1314 0.8775 0.3635 0.047 Uiso 1 1 calc R U .
C54 C -0.0006(4) 0.8997(4) 0.2752(2) 0.0379(10) Uani 1 1 d . . .
H54A H -0.0322 0.9745 0.2920 0.045 Uiso 1 1 calc R U .
C55 C -0.0525(4) 0.8490(4) 0.2087(2) 0.0380(10) Uani 1 1 d . . .
H55A H -0.1205 0.8878 0.1801 0.046 Uiso 1 1 calc R U .
C56 C -0.0053(3) 0.7414(4) 0.1835(2) 0.0295(9) Uani 1 1 d . . .
H56A H -0.0413 0.7065 0.1375 0.035 Uiso 1 1 calc R U .
C61 C 0.1185(3) 0.5537(4) 0.0961(2) 0.0281(8) Uani 1 1 d . . .
C62 C 0.0907(3) 0.4487(5) 0.0499(2) 0.0349(9) Uani 1 1 d . . .
H62A H 0.0786 0.3665 0.0689 0.042 Uiso 1 1 calc R U .
C63 C 0.0807(4) 0.4631(6) -0.0238(2) 0.0466(11) Uani 1 1 d . . .
H63A H 0.0608 0.3913 -0.0552 0.056 Uiso 1 1 calc R U .
C64 C 0.0999(4) 0.5825(6) -0.0515(2) 0.0508(13) Uani 1 1 d . . .
H64A H 0.0921 0.5924 -0.1020 0.061 Uiso 1 1 calc R U .
C65 C 0.1299(4) 0.6864(5) -0.0064(2) 0.0449(11) Uani 1 1 d . . .
H65A H 0.1438 0.7677 -0.0258 0.054 Uiso 1 1 calc R U .
C66 C 0.1402(4) 0.6732(4) 0.0677(2) 0.0349(9) Uani 1 1 d . . .
H66A H 0.1618 0.7451 0.0988 0.042 Uiso 1 1 calc R U .
B1 B 0.2787(8) 0.1302(15) -0.0227(5) 0.110(4) Uani 1 1 d . . .
F1 F 0.1689(4) 0.1333(7) -0.0162(3) 0.1145(17) Uani 1 1 d . . .
F2 F 0.2853(6) 0.2275(12) -0.0764(3) 0.198(5) Uani 1 1 d . . .
F3 F 0.3579(4) 0.1627(6) 0.0371(2) 0.1079(16) Uani 1 1 d . . .
F4 F 0.3048(5) 0.0177(9) -0.0502(5) 0.210(5) Uani 1 1 d . . .
B2 B 0.6780(5) 0.5310(5) 0.5650(3) 0.0440(12) Uani 1 1 d . . .
F5 F 0.7827(3) 0.5768(3) 0.55360(17) 0.0587(8) Uani 1 1 d . . .
F6 F 0.6708(3) 0.3986(2) 0.55458(17) 0.0567(8) Uani 1 1 d . . .
F7 F 0.6724(3) 0.5605(3) 0.63518(16) 0.0644(8) Uani 1 1 d . . .
F8 F 0.5852(2) 0.5882(3) 0.51606(16) 0.0541(7) Uani 1 1 d . . .
O1W O 0.4356(16) 0.7868(12) 0.1161(7) 0.168(8) Uani 0.5 1 d . . P
H1WA H 0.4002 0.8267 0.0791 0.251 Uiso 0.5 1 d R U P
H1WB H 0.4194 0.7107 0.1251 0.251 Uiso 0.5 1 d R U P

loop_
_atom_site_aniso_label
_atom_site_aniso_U_11
_atom_site_aniso_U_22
_atom_site_aniso_U_33
_atom_site_aniso_U_23
_atom_site_aniso_U_13
_atom_site_aniso_U_12
Fe1 0.0177(3) 0.0352(3) 0.0167(3) 0.0014(2) 0.0048(2) -0.0038(2)
P1 0.0179(4) 0.0408(6) 0.0186(4) 0.0007(4) 0.0047(4) -0.0030(4)
P2 0.0191(5) 0.0318(5) 0.0181(4) 0.0006(4) 0.0038(3) -0.0028(4)
N1 0.0226(16) 0.0271(15) 0.0199(15) -0.0023(12) 0.0064(13) -0.0022(12)
N2 0.0234(17) 0.036(2) 0.0324(18) 0.0053(15) 0.0097(14) -0.0049(16)
N3 0.0175(16) 0.049(2) 0.0210(16) -0.0027(15) 0.0047(13) 0.0020(15)
N4 0.0212(16) 0.078(3) 0.0262(18) 0.0123(18) 0.0062(14) 0.0003(18)
C1 0.0206(19) 0.042(2) 0.0198(18) 0.0017(16) 0.0048(14) -0.0011(16)
C2 0.0232(19) 0.037(2) 0.0159(16) 0.0001(14) 0.0039(14) -0.0049(15)
C3 0.0261(19) 0.0271(19) 0.0217(18) -0.0016(15) 0.0097(15) -0.0043(16)
C4 0.0225(18) 0.0297(19) 0.0251(18) -0.0064(15) 0.0113(15) -0.0039(15)
C5 0.034(2) 0.039(2) 0.037(2) 0.0011(18) 0.0152(19) -0.0111(18)
C6 0.029(2) 0.047(3) 0.047(3) -0.006(2) 0.016(2) -0.0170(19)
C7 0.021(2) 0.051(3) 0.041(2) -0.013(2) 0.0047(18) -0.0103(18)
C8 0.025(2) 0.040(2) 0.030(2) -0.0054(17) 0.0061(16) -0.0027(17)
C9 0.0232(18) 0.033(2) 0.0227(18) -0.0052(15) 0.0081(15) -0.0029(15)
C10 0.029(2) 0.037(2) 0.0196(18) 0.0025(16) 0.0086(16) -0.0023(17)
C11 0.033(2) 0.045(2) 0.0125(16) -0.0049(16) 0.0056(15) -0.0020(18)
C12 0.039(2) 0.042(2) 0.023(2) -0.0049(17) 0.0039(17) -0.0012(19)
C13 0.056(3) 0.055(3) 0.025(2) -0.007(2) 0.004(2) 0.015(2)
C14 0.048(3) 0.086(4) 0.030(2) -0.011(2) 0.009(2) 0.026(3)
C15 0.031(2) 0.098(5) 0.032(2) -0.004(2) 0.0129(19) 0.002(2)
C16 0.036(2) 0.056(3) 0.027(2) -0.0025(18) 0.0124(18) -0.0057(19)
C17 0.039(3) 0.054(3) 0.065(3) -0.007(3) 0.028(3) -0.015(2)
C18 0.112(7) 0.098(6) 0.188(10) -0.087(6) 0.089(7) -0.073(5)
C19 0.025(2) 0.046(3) 0.036(2) -0.014(2) 0.0081(18) 0.0008(19)
C20 0.058(3) 0.051(3) 0.073(4) -0.023(3) 0.016(3) -0.009(3)
C21 0.031(2) 0.128(6) 0.039(3) 0.021(3) 0.015(2) 0.002(3)
C22 0.070(4) 0.211(10) 0.044(3) 0.032(5) 0.031(3) 0.009(5)
C31 0.0195(18) 0.041(2) 0.0276(18) -0.0003(18) 0.0071(15) 0.0003(17)
C32 0.046(3) 0.070(4) 0.035(2) 0.008(2) 0.002(2) -0.024(2)
C33 0.052(3) 0.079(4) 0.043(3) 0.009(3) -0.014(2) -0.036(3)
C34 0.031(2) 0.049(3) 0.060(3) 0.002(2) 0.009(2) -0.015(2)
C35 0.035(2) 0.054(3) 0.043(3) 0.003(2) 0.017(2) -0.008(2)
C36 0.027(2) 0.061(3) 0.029(2) 0.002(2) 0.0088(17) -0.010(2)
C41 0.0202(19) 0.045(2) 0.029(2) 0.0000(18) 0.0090(16) -0.0057(17)
C42 0.032(2) 0.066(3) 0.026(2) -0.004(2) 0.0082(18) 0.013(2)
C43 0.049(3) 0.077(4) 0.038(3) -0.014(3) 0.019(2) 0.015(3)
C44 0.038(2) 0.057(3) 0.057(3) -0.003(2) 0.022(2) 0.010(2)
C45 0.026(2) 0.047(2) 0.053(3) 0.010(2) 0.0097(19) 0.0017(19)
C46 0.027(2) 0.043(2) 0.032(2) 0.0049(18) 0.0055(17) -0.0072(18)
C51 0.026(2) 0.031(2) 0.0229(18) 0.0050(16) 0.0088(16) -0.0041(16)
C52 0.026(2) 0.034(2) 0.027(2) -0.0002(16) 0.0057(17) -0.0036(16)
C53 0.042(3) 0.038(2) 0.039(2) -0.0082(19) 0.012(2) -0.006(2)
C54 0.044(3) 0.032(2) 0.042(2) -0.0027(18) 0.021(2) 0.0021(19)
C55 0.037(2) 0.044(2) 0.036(2) 0.011(2) 0.0157(19) 0.0077(19)
C56 0.027(2) 0.039(2) 0.0244(19) 0.0024(16) 0.0093(16) -0.0021(17)
C61 0.0204(19) 0.041(2) 0.0228(18) 0.0003(17) 0.0053(15) 0.0022(16)
C62 0.034(2) 0.047(2) 0.0230(18) -0.0007(19) 0.0039(16) -0.003(2)
C63 0.044(2) 0.067(3) 0.027(2) -0.011(2) 0.0047(18) 0.002(3)
C64 0.054(3) 0.078(4) 0.021(2) 0.007(2) 0.011(2) 0.008(3)
C65 0.049(3) 0.057(3) 0.031(2) 0.014(2) 0.015(2) 0.010(2)
C66 0.033(2) 0.046(2) 0.026(2) 0.0046(18) 0.0100(17) 0.0026(19)
B1 0.063(5) 0.210(13) 0.058(5) -0.054(7) 0.014(4) -0.001(6)
F1 0.059(2) 0.191(5) 0.089(3) 0.002(3) 0.009(2) 0.009(3)
F2 0.119(5) 0.415(14) 0.055(3) -0.003(5) 0.013(3) -0.053(7)
F3 0.071(2) 0.187(5) 0.050(2) -0.028(3) -0.0186(18) -0.002(3)
F4 0.087(4) 0.254(9) 0.254(9) -0.167(8) -0.030(4) 0.039(5)
B2 0.045(3) 0.033(3) 0.049(3) -0.001(2) 0.000(2) -0.002(2)
F5 0.0454(16) 0.0613(18) 0.0628(19) 0.0026(14) -0.0007(14) -0.0084(14)
F6 0.0668(19) 0.0322(14) 0.0635(19) -0.0054(13) -0.0001(15) 0.0016(13)
F7 0.081(2) 0.0599(19) 0.0492(17) -0.0089(14) 0.0087(16) 0.0112(16)
F8 0.0503(16) 0.0390(14) 0.0628(18) -0.0036(13) -0.0072(14) -0.0016(12)
O1W 0.27(2) 0.087(8) 0.103(9) 0.020(7) -0.049(11) -0.102(11)

loop_
_atom_type_symbol
_atom_type_description
_atom_type_scat_dispersion_real
_atom_type_scat_dispersion_imag
_atom_type_scat_source
C C 0.0181 0.0091 'International Tables Vol C Tables 4.2.6.8 and 6.1.1.4'
H H 0.0000 0.0000 'International Tables Vol C Tables 4.2.6.8 and 6.1.1.4'
N N 0.0311 0.0180 'International Tables Vol C Tables 4.2.6.8 and 6.1.1.4'
B B 0.0090 0.0039 'International Tables Vol C Tables 4.2.6.8 and 6.1.1.4'
F F 0.0727 0.0534 'International Tables Vol C Tables 4.2.6.8 and 6.1.1.4'
P P 0.2955 0.4335 'International Tables Vol C Tables 4.2.6.8 and 6.1.1.4'
Fe Fe -1.1336 3.1974 'International Tables Vol C Tables 4.2.6.8 and 6.1.1.4'
O O 0.0492 0.0322 'International Tables Vol C Tables 4.2.6.8 and 6.1.1.4'

loop_
_geom_angle_atom_site_label_1
_geom_angle_atom_site_label_2
_geom_angle_atom_site_label_3
_geom_angle
N2 Fe1 N4 90.99(17)
N2 Fe1 N3 176.51(15)
N4 Fe1 N3 88.31(16)
N2 Fe1 N1 92.41(13)
N4 Fe1 N1 176.25(17)
N3 Fe1 N1 88.20(13)
N2 Fe1 P2 93.36(11)
N4 Fe1 P2 92.25(11)
N3 Fe1 P2 90.09(10)
N1 Fe1 P2 89.12(9)
N2 Fe1 P1 87.12(11)
N4 Fe1 P1 94.28(11)
N3 Fe1 P1 89.53(10)
N1 Fe1 P1 84.32(9)
P2 Fe1 P1 173.44(4)
C31 P1 C1 107.99(18)
C31 P1 C41 102.02(18)
C1 P1 C41 105.57(19)
C31 P1 Fe1 116.95(14)
C1 P1 Fe1 100.76(13)
C41 P1 Fe1 122.46(14)
C61 P2 C9 107.45(18)
C61 P2 C51 103.96(18)
C9 P2 C51 100.43(16)
C61 P2 Fe1 112.38(12)
C9 P2 Fe1 107.02(13)
C51 P2 Fe1 124.10(14)
C3 N1 C2 118.5(3)
C3 N1 Fe1 126.2(3)
C2 N1 Fe1 114.4(2)
C17 N2 Fe1 173.9(4)
C19 N3 Fe1 176.4(4)
C21 N4 Fe1 171.3(5)
C2 C1 P1 107.7(3)
C2 C1 H1A 110.2
P1 C1 H1A 110.2
C2 C1 H1B 110.2
P1 C1 H1B 110.2
H1A C1 H1B 108.5
N1 C2 C1 107.4(3)
N1 C2 C10 117.8(3)
C1 C2 C10 110.1(3)
N1 C2 H2A 107.0
C1 C2 H2A 107.0
C10 C2 H2A 107.0
N1 C3 C4 128.8(3)
N1 C3 H3A 115.6
C4 C3 H3A 115.6
C5 C4 C9 118.2(4)
C5 C4 C3 115.1(4)
C9 C4 C3 126.5(3)
C6 C5 C4 121.2(4)
C6 C5 H5A 119.4
C4 C5 H5A 119.4
C7 C6 C5 120.1(4)
C7 C6 H6A 119.9
C5 C6 H6A 119.9
C6 C7 C8 119.7(4)
C6 C7 H7A 120.2
C8 C7 H7A 120.2
C7 C8 C9 121.1(4)
C7 C8 H8A 119.4
C9 C8 H8A 119.4
C8 C9 C4 119.7(3)
C8 C9 P2 121.7(3)
C4 C9 P2 118.3(3)
C11 C10 C2 116.4(3)
C11 C10 H10A 108.2
C2 C10 H10A 108.2
C11 C10 H10B 108.2
C2 C10 H10B 108.2
H10A C10 H10B 107.3
C12 C11 C16 118.4(4)
C12 C11 C10 121.8(4)
C16 C11 C10 119.8(4)
C13 C12 C11 120.7(4)
C13 C12 H12A 119.7
C11 C12 H12A 119.7
C14 C13 C12 120.5(5)
C14 C13 H13A 119.8
C12 C13 H13A 119.8
C13 C14 C15 119.9(4)
C13 C14 H14A 120.1
C15 C14 H14A 120.1
C14 C15 C16 119.9(5)
C14 C15 H15A 120.0
C16 C15 H15A 120.0
C15 C16 C11 120.7(5)
C15 C16 H16A 119.7
C11 C16 H16A 119.7
N2 C17 C18 175.7(8)
C17 C18 H18A 109.5
C17 C18 H18B 109.5
H18A C18 H18B 109.5
C17 C18 H18C 109.5
H18A C18 H18C 109.5
H18B C18 H18C 109.5
N3 C19 C20 178.5(5)
C19 C20 H20A 109.5
C19 C20 H20B 109.5
H20A C20 H20B 109.5
C19 C20 H20C 109.5
H20A C20 H20C 109.5
H20B C20 H20C 109.5
N4 C21 C22 178.6(8)
C21 C22 H22A 109.5
C21 C22 H22B 109.5
H22A C22 H22B 109.5
C21 C22 H22C 109.5
H22A C22 H22C 109.5
H22B C22 H22C 109.5
C32 C31 C36 118.3(4)
C32 C31 P1 123.4(3)
C36 C31 P1 118.2(3)
C31 C32 C33 120.8(4)
C31 C32 H32A 119.6
C33 C32 H32A 119.6
C32 C33 C34 120.2(5)
C32 C33 H33A 119.9
C34 C33 H33A 119.9
C35 C34 C33 119.5(4)
C35 C34 H34A 120.2
C33 C34 H34A 120.2
C34 C35 C36 119.9(4)
C34 C35 H35A 120.0
C36 C35 H35A 120.0
C35 C36 C31 121.2(4)
C35 C36 H36A 119.4
C31 C36 H36A 119.4
C42 C41 C46 119.5(4)
C42 C41 P1 119.9(3)
C46 C41 P1 120.6(3)
C41 C42 C43 119.7(4)
C41 C42 H42A 120.1
C43 C42 H42A 120.1
C44 C43 C42 120.5(4)
C44 C43 H43A 119.7
C42 C43 H43A 119.7
C43 C44 C45 119.7(4)
C43 C44 H44A 120.2
C45 C44 H44A 120.2
C46 C45 C44 120.3(4)
C46 C45 H45A 119.8
C44 C45 H45A 119.8
C45 C46 C41 120.2(4)
C45 C46 H46A 119.9
C41 C46 H46A 119.9
C52 C51 C56 118.2(4)
C52 C51 P2 121.7(3)
C56 C51 P2 119.8(3)
C53 C52 C51 120.7(4)
C53 C52 H52A 119.7
C51 C52 H52A 119.7
C54 C53 C52 120.1(4)
C54 C53 H53A 119.9
C52 C53 H53A 119.9
C53 C54 C55 120.4(4)
C53 C54 H54A 119.8
C55 C54 H54A 119.8
C54 C55 C56 119.9(4)
C54 C55 H55A 120.1
C56 C55 H55A 120.1
C55 C56 C51 120.7(4)
C55 C56 H56A 119.7
C51 C56 H56A 119.7
C62 C61 C66 119.1(3)
C62 C61 P2 121.5(3)
C66 C61 P2 118.6(3)
C63 C62 C61 120.4(4)
C63 C62 H62A 119.8
C61 C62 H62A 119.8
C64 C63 C62 119.9(5)
C64 C63 H63A 120.1
C62 C63 H63A 120.1
C65 C64 C63 120.4(4)
C65 C64 H64A 119.8
C63 C64 H64A 119.8
C64 C65 C66 120.3(4)
C64 C65 H65A 119.9
C66 C65 H65A 119.9
C65 C66 C61 119.9(4)
C65 C66 H66A 120.1
C61 C66 H66A 120.1
F1 B1 F3 114.9(6)
F1 B1 F4 112.0(10)
F3 B1 F4 111.7(10)
F1 B1 F2 105.2(9)
F3 B1 F2 106.3(10)
F4 B1 F2 105.9(8)
F7 B2 F6 109.9(4)
F7 B2 F5 108.7(4)
F6 B2 F5 110.1(5)
F7 B2 F8 109.9(4)
F6 B2 F8 108.2(4)
F5 B2 F8 110.1(4)
H1WA O1W H1WB 122.8

loop_
_geom_bond_atom_site_label_1
_geom_bond_atom_site_label_2
_geom_bond_distance
Fe1 N2 1.896(4)
Fe1 N4 1.925(3)
Fe1 N3 1.928(4)
Fe1 N1 1.976(3)
Fe1 P2 2.2558(11)
Fe1 P1 2.2867(11)
P1 C31 1.821(4)
P1 C1 1.831(4)
P1 C41 1.831(4)
P2 C61 1.812(4)
P2 C9 1.816(4)
P2 C51 1.826(4)
N1 C3 1.291(5)
N1 C2 1.495(5)
N2 C17 1.139(6)
N3 C19 1.141(6)
N4 C21 1.150(6)
C1 C2 1.533(5)
C1 H1A 0.9900
C1 H1B 0.9900
C2 C10 1.539(5)
C2 H2A 1.0000
C3 C4 1.464(6)
C3 H3A 0.9500
C4 C5 1.397(5)
C4 C9 1.413(5)
C5 C6 1.387(6)
C5 H5A 0.9500
C6 C7 1.378(7)
C6 H6A 0.9500
C7 C8 1.384(6)
C7 H7A 0.9500
C8 C9 1.386(6)
C8 H8A 0.9500
C10 C11 1.519(6)
C10 H10A 0.9900
C10 H10B 0.9900
C11 C12 1.392(6)
C11 C16 1.394(6)
C12 C13 1.380(6)
C12 H12A 0.9500
C13 C14 1.375(8)
C13 H13A 0.9500
C14 C15 1.382(9)
C14 H14A 0.9500
C15 C16 1.387(7)
C15 H15A 0.9500
C16 H16A 0.9500
C17 C18 1.447(8)
C18 H18A 0.9800
C18 H18B 0.9800
C18 H18C 0.9800
C19 C20 1.461(7)
C20 H20A 0.9800
C20 H20B 0.9800
C20 H20C 0.9800
C21 C22 1.466(7)
C22 H22A 0.9800
C22 H22B 0.9800
C22 H22C 0.9800
C31 C32 1.372(6)
C31 C36 1.388(6)
C32 C33 1.385(7)
C32 H32A 0.9500
C33 C34 1.385(7)
C33 H33A 0.9500
C34 C35 1.367(7)
C34 H34A 0.9500
C35 C36 1.383(6)
C35 H35A 0.9500
C36 H36A 0.9500
C41 C42 1.385(6)
C41 C46 1.389(6)
C42 C43 1.394(7)
C42 H42A 0.9500
C43 C44 1.373(7)
C43 H43A 0.9500
C44 C45 1.383(7)
C44 H44A 0.9500
C45 C46 1.381(7)
C45 H45A 0.9500
C46 H46A 0.9500
C51 C52 1.389(6)
C51 C56 1.402(6)
C52 C53 1.384(6)
C52 H52A 0.9500
C53 C54 1.375(7)
C53 H53A 0.9500
C54 C55 1.375(7)
C54 H54A 0.9500
C55 C56 1.384(6)
C55 H55A 0.9500
C56 H56A 0.9500
C61 C62 1.391(6)
C61 C66 1.401(6)
C62 C63 1.387(6)
C62 H62A 0.9500
C63 C64 1.385(8)
C63 H63A 0.9500
C64 C65 1.372(8)
C64 H64A 0.9500
C65 C66 1.392(6)
C65 H65A 0.9500
C66 H66A 0.9500
B1 F1 1.334(10)
B1 F3 1.337(9)
B1 F4 1.345(14)
B1 F2 1.452(17)
B2 F7 1.387(7)
B2 F6 1.388(6)
B2 F5 1.391(7)
B2 F8 1.396(6)
O1W H1WA 0.8399
O1W H1WB 0.8399

loop_
_geom_torsion_atom_site_label_1
_geom_torsion_atom_site_label_2
_geom_torsion_atom_site_label_3
_geom_torsion_atom_site_label_4
_geom_torsion
C31 P1 C1 C2 99.5(3)
C41 P1 C1 C2 -151.9(3)
Fe1 P1 C1 C2 -23.6(3)
C3 N1 C2 C1 113.5(4)
Fe1 N1 C2 C1 -56.4(3)
C3 N1 C2 C10 -11.4(5)
Fe1 N1 C2 C10 178.7(3)
P1 C1 C2 N1 48.9(3)
P1 C1 C2 C10 178.3(3)
C2 N1 C3 C4 175.9(3)
Fe1 N1 C3 C4 -15.5(6)
N1 C3 C4 C5 168.4(4)
N1 C3 C4 C9 -16.8(6)
C9 C4 C5 C6 0.7(6)
C3 C4 C5 C6 176.0(4)
C4 C5 C6 C7 -1.6(7)
C5 C6 C7 C8 0.9(7)
C6 C7 C8 C9 0.7(6)
C7 C8 C9 C4 -1.6(6)
C7 C8 C9 P2 -174.8(3)
C5 C4 C9 C8 0.9(5)
C3 C4 C9 C8 -173.8(3)
C5 C4 C9 P2 174.3(3)
C3 C4 C9 P2 -0.3(5)
C61 P2 C9 C8 -30.1(4)
C51 P2 C9 C8 78.2(3)
Fe1 P2 C9 C8 -151.0(3)
C61 P2 C9 C4 156.5(3)
C51 P2 C9 C4 -95.1(3)
Fe1 P2 C9 C4 35.6(3)
N1 C2 C10 C11 -56.9(5)
C1 C2 C10 C11 179.5(3)
C2 C10 C11 C12 -49.7(5)
C2 C10 C11 C16 132.6(4)
C16 C11 C12 C13 -1.6(6)
C10 C11 C12 C13 -179.4(4)
C11 C12 C13 C14 0.5(7)
C12 C13 C14 C15 0.4(7)
C13 C14 C15 C16 -0.2(8)
C14 C15 C16 C11 -0.9(7)
C12 C11 C16 C15 1.8(6)
C10 C11 C16 C15 179.6(4)
C1 P1 C31 C32 14.1(5)
C41 P1 C31 C32 -96.8(4)
Fe1 P1 C31 C32 126.8(4)
C1 P1 C31 C36 -169.2(3)
C41 P1 C31 C36 79.8(4)
Fe1 P1 C31 C36 -56.6(4)
C36 C31 C32 C33 0.3(8)
P1 C31 C32 C33 177.0(5)
C31 C32 C33 C34 -0.7(9)
C32 C33 C34 C35 1.7(9)
C33 C34 C35 C36 -2.3(8)
C34 C35 C36 C31 2.0(7)
C32 C31 C36 C35 -1.0(7)
P1 C31 C36 C35 -177.8(4)
C31 P1 C41 C42 -101.1(4)
C1 P1 C41 C42 146.1(3)
Fe1 P1 C41 C42 32.1(4)
C31 P1 C41 C46 75.8(3)
C1 P1 C41 C46 -37.0(4)
Fe1 P1 C41 C46 -151.0(3)
C46 C41 C42 C43 0.4(7)
P1 C41 C42 C43 177.4(4)
C41 C42 C43 C44 -0.7(8)
C42 C43 C44 C45 -0.1(8)
C43 C44 C45 C46 1.1(7)
C44 C45 C46 C41 -1.4(6)
C42 C41 C46 C45 0.6(6)
P1 C41 C46 C45 -176.3(3)
C61 P2 C51 C52 -150.6(3)
C9 P2 C51 C52 98.3(3)
Fe1 P2 C51 C52 -20.6(4)
C61 P2 C51 C56 35.2(3)
C9 P2 C51 C56 -75.8(3)
Fe1 P2 C51 C56 165.2(2)
C56 C51 C52 C53 -1.6(6)
P2 C51 C52 C53 -175.8(3)
C51 C52 C53 C54 0.5(6)
C52 C53 C54 C55 0.9(6)
C53 C54 C55 C56 -1.1(6)
C54 C55 C56 C51 0.0(6)
C52 C51 C56 C55 1.4(5)
P2 C51 C56 C55 175.8(3)
C9 P2 C61 C62 -41.0(4)
C51 P2 C61 C62 -146.9(3)
Fe1 P2 C61 C62 76.4(3)
C9 P2 C61 C66 148.9(3)
C51 P2 C61 C66 43.0(3)
Fe1 P2 C61 C66 -93.6(3)
C66 C61 C62 C63 -2.2(6)
P2 C61 C62 C63 -172.2(3)
C61 C62 C63 C64 0.8(6)
C62 C63 C64 C65 0.7(7)
C63 C64 C65 C66 -0.7(7)
C64 C65 C66 C61 -0.7(7)
C62 C61 C66 C65 2.2(6)
P2 C61 C66 C65 172.5(3)
